data_7159292
loop_
_publ_author_name
'Saney, Liban'
'Christensen, Kirsten E.'
'Genov, Miroslav'
'Pretsch, Alexander'
'Pretsch, Dagmar'
'Moloney, Mark G.'

_publ_section_title
;
 Tetramate derivatives by chemoselective Dieckmann ring closure of
 <i>allo</i>-phenylserines, and their antibacterial activity.
;
_journal_issue 19
_journal_name_full 'Organic &amp; biomolecular chemistry'
_journal_page_first 4061
_journal_page_last 4071
_journal_paper_doi 10.1039/d3ob00376k
_journal_volume 21
_journal_year 2023
_chemical_formula_moiety 'C19 H27 N O4 Si'
_chemical_formula_sum 'C19 H27 N O4 Si'
_chemical_formula_weight 361.51
_chemical_melting_point ?
_space_group_IT_number 2
_space_group_name_Hall '-P 1'
_space_group_name_H-M_alt 'P -1'
_symmetry_cell_setting triclinic
_symmetry_space_group_name_Hall '-P 1'
_symmetry_space_group_name_H-M 'P -1'
_atom_sites_solution_hydrogens difmap
_atom_sites_solution_primary other
_audit_block_doi 10.5517/ccdc.csd.cc2bhpyh
_audit_creation_date 2018-07-05
_audit_creation_method CRYSTALS_ver_14.61_build_6720
_audit_update_record
;
2022-03-18 deposited with the CCDC.	2023-04-12 downloaded from the CCDC.
;
_cell_angle_alpha 93.826(4)
_cell_angle_beta 92.511(4)
_cell_angle_gamma 114.147(4)
_cell_formula_units_Z 2
_cell_length_a 7.6792(3)
_cell_length_b 7.7206(3)
_cell_length_c 18.8453(8)
_cell_measurement_reflns_used 4940
_cell_measurement_temperature 150
_cell_measurement_theta_max 71
_cell_measurement_theta_min 5
_cell_volume 1014.16(8)
_computing_cell_refinement
; 
 CrysAlisPro (Rigaku Oxford Diffraction, 2017) 
;
_computing_data_collection 'SuperNova, (Oxford Diffraction, 2010)'
_computing_data_reduction
; 
 CrysAlisPro (Rigaku Oxford Diffraction, 2017) 
;
_computing_molecular_graphics 'CAMERON (Watkin et al., 1996)'
_computing_publication_material 'CRYSTALS (Betteridge et al., 2003)'
_computing_structure_refinement 'CRYSTALS (Betteridge et al., 2003)'
_computing_structure_solution 'Superflip (Palatinus & Chapuis, 2007)'
_diffrn_ambient_temperature 150
_diffrn_measured_fraction_theta_full 1.000
_diffrn_measured_fraction_theta_max 0.982
_diffrn_measurement_device Area
_diffrn_measurement_device_type 'Oxford Diffraction SuperNova'
_diffrn_measurement_method \w
_diffrn_radiation_monochromator 'focussing mirrors'
_diffrn_radiation_type 'Cu K\a'
_diffrn_radiation_wavelength 1.54184
_diffrn_reflns_av_R_equivalents 0.038
_diffrn_reflns_av_sigmaI/netI 0.0537
_diffrn_reflns_limit_h_max 8
_diffrn_reflns_limit_h_min -9
_diffrn_reflns_limit_k_max 9
_diffrn_reflns_limit_k_min -9
_diffrn_reflns_limit_l_max 23
_diffrn_reflns_limit_l_min -23
_diffrn_reflns_number 13119
_diffrn_reflns_theta_full 66.683
_diffrn_reflns_theta_max 71.292
_diffrn_reflns_theta_min 4.718
_diffrn_standards_number 0
_exptl_absorpt_coefficient_mu 1.200
_exptl_absorpt_correction_T_max 0.99
_exptl_absorpt_correction_T_min 0.77
_exptl_absorpt_correction_type multi-scan
_exptl_absorpt_process_details
; 
 CrysAlisPro (Rigaku Oxford Diffraction, 2017) 
;
_exptl_crystal_colour clear_pale_colourless
_exptl_crystal_density_diffrn 1.184
_exptl_crystal_density_meas ?
_exptl_crystal_density_method 'not measured'
_exptl_crystal_description plate
_exptl_crystal_F_000 387.998
_exptl_crystal_size_max 0.21
_exptl_crystal_size_mid 0.17
_exptl_crystal_size_min 0.01
_refine_diff_density_max 0.40
_refine_diff_density_min -0.24
_refine_ls_extinction_method None
_refine_ls_goodness_of_fit_ref 1.0017
_refine_ls_hydrogen_treatment constr
_refine_ls_matrix_type full
_refine_ls_number_parameters 226
_refine_ls_number_reflns 3880
_refine_ls_number_restraints 0
_refine_ls_R_factor_all 0.0502
_refine_ls_R_factor_gt 0.0410
_refine_ls_shift/su_max 0.0003227
_refine_ls_shift/su_mean 0.0000243
_refine_ls_structure_factor_coef Fsqd
_refine_ls_weighting_details
;
 Method= Modified Sheldrick 
 w=1/[\s^2^(F^2^) + ( 0.06P)^2^ + 0.29P] 
 ,where P=(max(Fo^2^,0) + 2Fc^2^)/3 
;
_refine_ls_weighting_scheme calc
_refine_ls_wR_factor_all 0.1102
_refine_ls_wR_factor_gt 0.1012
_refine_ls_wR_factor_ref 0.1102
_reflns_limit_h_max 9
_reflns_limit_h_min -9
_reflns_limit_k_max 9
_reflns_limit_k_min -9
_reflns_limit_l_max 23
_reflns_limit_l_min 0
_reflns_number_gt 3247
_reflns_number_total 3880
_reflns_threshold_expression I>2.0\s(I)
_oxford_diffrn_Wilson_B_factor 2.74
_oxford_diffrn_Wilson_scale 0.03
_oxford_refine_ls_r_factor_ref 0.0502
_oxford_refine_ls_scale 8.1(3)
_oxford_reflns_number_all 3880
_oxford_structure_analysis_title 6992
_cod_data_source_file d3ob00376k2.cif
_cod_data_source_block 2-144a
_cod_depositor_comments
;
The following automatic conversions were performed:

data item '_chemical_melting_point' value 'not measured' was changed
to '?' -- the value is undefined or not given.

data item '_exptl_crystal_density_meas' value 'not measured' was
changed to '?' -- the value is perceived as not measured.

Automatic conversion script
Id: cif_fix_values 8170 2020-07-09 18:12:32Z antanas 

 Adding full bibliography for 7159291--7159301.cif.
;
_cod_original_sg_symbol_H-M 'P -1 '
_cod_database_code 7159292
_oxford_refine_reflns_threshold_expression_ref I>-10.0\s(I)

loop_
_symmetry_equiv_pos_as_xyz
x,y,z
-x,-y,-z

loop_
_atom_site_label
_atom_site_type_symbol
_atom_site_fract_x
_atom_site_fract_y
_atom_site_fract_z
_atom_site_U_iso_or_equiv
_atom_site_occupancy
_atom_site_adp_type
_atom_site_refinement_flags_posn
_atom_site_refinement_flags_adp
_atom_site_refinement_flags_occupancy
_atom_site_disorder_assembly
_atom_site_disorder_group
_atom_site_attached_hydrogens
O1 O 0.3166(2) 0.62457(17) 0.32056(7) 0.0416 1.0000 Uani . . . . . .
C2 C 0.3131(2) 0.4652(2) 0.31256(9) 0.0314 1.0000 Uani . . . . . .
N3 N 0.4280(2) 0.41219(19) 0.26987(8) 0.0310 1.0000 Uani . . . . . .
C4 C 0.6255(3) 0.5448(3) 0.25857(10) 0.0389 1.0000 Uani . . . . . .
C5 C 0.7449(3) 0.4303(3) 0.27376(10) 0.0383 1.0000 Uani . . . . . .
C6 C 0.6203(2) 0.2716(2) 0.31826(9) 0.0304 1.0000 Uani . . . . . .
C7 C 0.4174(2) 0.2227(2) 0.28354(8) 0.0280 1.0000 Uani . . . . . .
C8 C 0.2514(2) 0.1488(2) 0.32951(8) 0.0271 1.0000 Uani . . . . . .
C9 C 0.1615(2) -0.0307(2) 0.35320(9) 0.0313 1.0000 Uani . . . . . .
C10 C 0.0105(2) -0.0602(2) 0.39586(10) 0.0373 1.0000 Uani . . . . . .
C11 C -0.0477(2) 0.0842(3) 0.41417(10) 0.0395 1.0000 Uani . . . . . .
C12 C 0.0423(2) 0.2631(3) 0.38992(10) 0.0355 1.0000 Uani . . . . . .
C13 C 0.1914(2) 0.2922(2) 0.34666(9) 0.0292 1.0000 Uani . . . . . .
C21 C 0.6348(2) 0.3441(2) 0.39593(9) 0.0294 1.0000 Uani . . . . . .
O22 O 0.6785(2) 0.50813(17) 0.41675(7) 0.0430 1.0000 Uani . . . . . .
O23 O 0.58934(17) 0.20410(16) 0.43890(6) 0.0320 1.0000 Uani . . . . . .
C24 C 0.5913(3) 0.2620(3) 0.51379(10) 0.0431 1.0000 Uani . . . . . .
O31 O 0.39328(17) 0.10270(16) 0.22130(6) 0.0317 1.0000 Uani . . . . . .
Si32 Si 0.25468(7) 0.07262(7) 0.14698(2) 0.0339 1.0000 Uani . . . . . .
C33 C 0.3794(3) 0.2670(3) 0.08974(11) 0.0501 1.0000 Uani . . . . . .
C34 C 0.0180(3) 0.0704(4) 0.16607(12) 0.0551 1.0000 Uani . . . . . .
C35 C 0.2306(3) -0.1648(3) 0.10472(9) 0.0407 1.0000 Uani . . . . . .
C36 C 0.4298(4) -0.1651(3) 0.10111(13) 0.0571 1.0000 Uani . . . . . .
C37 C 0.1356(4) -0.2008(3) 0.02852(12) 0.0636 1.0000 Uani . . . . . .
C38 C 0.1108(4) -0.3257(3) 0.14878(12) 0.0573 1.0000 Uani . . . . . .
H41 H 0.6621 0.6587 0.2923 0.0460 1.0000 Uiso R . . . . .
H42 H 0.6332 0.5780 0.2096 0.0458 1.0000 Uiso R . . . . .
H52 H 0.8677 0.5125 0.2988 0.0461 1.0000 Uiso R . . . . .
H51 H 0.7637 0.3737 0.2297 0.0455 1.0000 Uiso R . . . . .
H61 H 0.6485 0.1625 0.3145 0.0358 1.0000 Uiso R . . . . .
H91 H 0.2004 -0.1260 0.3420 0.0376 1.0000 Uiso R . . . . .
H101 H -0.0525 -0.1803 0.4126 0.0458 1.0000 Uiso R . . . . .
H111 H -0.1501 0.0613 0.4442 0.0474 1.0000 Uiso R . . . . .
H121 H 0.0050 0.3625 0.4035 0.0429 1.0000 Uiso R . . . . .
H241 H 0.5631 0.1505 0.5386 0.0643 1.0000 Uiso R . . . . .
H243 H 0.7168 0.3570 0.5291 0.0651 1.0000 Uiso R . . . . .
H242 H 0.4992 0.3143 0.5200 0.0648 1.0000 Uiso R . . . . .
H331 H 0.3079 0.2411 0.0442 0.0749 1.0000 Uiso R . . . . .
H332 H 0.3856 0.3818 0.1146 0.0748 1.0000 Uiso R . . . . .
H333 H 0.5070 0.2753 0.0836 0.0746 1.0000 Uiso R . . . . .
H342 H -0.0610 0.0391 0.1238 0.0825 1.0000 Uiso R . . . . .
H341 H 0.0337 0.1940 0.1864 0.0832 1.0000 Uiso R . . . . .
H343 H -0.0456 -0.0223 0.1984 0.0826 1.0000 Uiso R . . . . .
H362 H 0.4196 -0.2821 0.0768 0.0852 1.0000 Uiso R . . . . .
H361 H 0.4873 -0.1528 0.1492 0.0851 1.0000 Uiso R . . . . .
H363 H 0.5124 -0.0596 0.0762 0.0852 1.0000 Uiso R . . . . .
H372 H 0.1282 -0.3206 0.0071 0.0951 1.0000 Uiso R . . . . .
H371 H 0.2082 -0.1003 -0.0011 0.0944 1.0000 Uiso R . . . . .
H373 H 0.0059 -0.2090 0.0296 0.0940 1.0000 Uiso R . . . . .
H382 H 0.1005 -0.4481 0.1273 0.0855 1.0000 Uiso R . . . . .
H381 H 0.1663 -0.3050 0.1972 0.0848 1.0000 Uiso R . . . . .
H383 H -0.0166 -0.3304 0.1506 0.0856 1.0000 Uiso R . . . . .

loop_
_atom_site_aniso_label
_atom_site_aniso_U_11
_atom_site_aniso_U_22
_atom_site_aniso_U_33
_atom_site_aniso_U_23
_atom_site_aniso_U_13
_atom_site_aniso_U_12
O1 0.0553(8) 0.0318(6) 0.0476(7) 0.0076(5) 0.0021(6) 0.0276(6)
C2 0.0358(9) 0.0299(8) 0.0335(8) 0.0054(6) -0.0024(6) 0.0188(7)
N3 0.0332(7) 0.0264(6) 0.0370(7) 0.0096(5) 0.0048(6) 0.0145(6)
C4 0.0370(9) 0.0334(8) 0.0443(10) 0.0143(7) 0.0077(7) 0.0105(7)
C5 0.0315(9) 0.0433(9) 0.0399(9) 0.0111(7) 0.0091(7) 0.0136(7)
C6 0.0252(8) 0.0323(8) 0.0370(8) 0.0073(6) 0.0042(6) 0.0145(6)
C7 0.0286(8) 0.0274(7) 0.0323(8) 0.0070(6) 0.0025(6) 0.0152(6)
C8 0.0228(7) 0.0281(7) 0.0311(7) 0.0038(6) -0.0015(6) 0.0116(6)
C9 0.0296(8) 0.0276(7) 0.0376(8) 0.0045(6) -0.0016(6) 0.0128(6)
C10 0.0295(8) 0.0324(8) 0.0449(10) 0.0099(7) 0.0028(7) 0.0068(7)
C11 0.0251(8) 0.0489(10) 0.0447(10) 0.0085(8) 0.0064(7) 0.0145(7)
C12 0.0287(8) 0.0420(9) 0.0420(9) 0.0025(7) 0.0005(7) 0.0213(7)
C13 0.0263(8) 0.0301(7) 0.0342(8) 0.0037(6) -0.0024(6) 0.0151(6)
C21 0.0207(7) 0.0295(8) 0.0376(8) 0.0070(6) 0.0022(6) 0.0095(6)
O22 0.0527(8) 0.0263(6) 0.0430(7) 0.0048(5) 0.0063(6) 0.0087(5)
O23 0.0368(6) 0.0289(5) 0.0324(6) 0.0055(4) 0.0019(5) 0.0152(5)
C24 0.0603(12) 0.0340(8) 0.0338(9) 0.0052(7) 0.0052(8) 0.0179(8)
O31 0.0355(6) 0.0336(6) 0.0319(6) 0.0038(4) 0.0011(5) 0.0200(5)
Si32 0.0379(3) 0.0357(2) 0.0317(2) 0.00728(17) 0.00033(18) 0.0185(2)
C33 0.0697(14) 0.0412(10) 0.0426(10) 0.0139(8) 0.0032(9) 0.0248(10)
C34 0.0436(11) 0.0794(15) 0.0511(12) 0.0053(10) -0.0035(9) 0.0351(11)
C35 0.0521(11) 0.0341(9) 0.0311(9) 0.0064(7) 0.0018(8) 0.0128(8)
C36 0.0687(15) 0.0473(11) 0.0628(14) -0.0013(10) 0.0138(11) 0.0318(11)
C37 0.0877(18) 0.0495(12) 0.0386(11) 0.0004(9) -0.0111(11) 0.0153(12)
C38 0.0713(15) 0.0389(10) 0.0516(12) 0.0130(9) 0.0086(11) 0.0108(10)

loop_
_atom_type_symbol
_atom_type_scat_dispersion_real
_atom_type_scat_dispersion_imag
_atom_type_scat_Cromer_Mann_a1
_atom_type_scat_Cromer_Mann_b1
_atom_type_scat_Cromer_Mann_a2
_atom_type_scat_Cromer_Mann_b2
_atom_type_scat_Cromer_Mann_a3
_atom_type_scat_Cromer_Mann_b3
_atom_type_scat_Cromer_Mann_a4
_atom_type_scat_Cromer_Mann_b4
_atom_type_scat_Cromer_Mann_c
_atom_type_scat_source
C 0.0181 0.0091 2.3100 20.8439 1.0200 10.2075 1.5886 0.5687 0.8650 51.6512 0.2156 'International Tables Vol C 4.2.6.8 and 6.1.1.4'
H 0.0000 0.0000 0.4930 10.5109 0.3229 26.1257 0.1402 3.1424 0.0408 57.7998 0.0030 'International Tables Vol C 4.2.6.8 and 6.1.1.4'
N 0.0311 0.0180 12.2126 0.0057 3.1322 9.8933 2.0125 28.9975 1.1663 0.5826 -11.5290 'International Tables Vol C 4.2.6.8 and 6.1.1.4'
O 0.0492 0.0322 3.0485 13.2771 2.2868 5.7011 1.5463 0.3239 0.8670 32.9089 0.2508 'International Tables Vol C 4.2.6.8 and 6.1.1.4'
Si 0.2541 0.3302 6.2915 2.4386 3.0353 32.3337 1.9891 0.6785 1.5410 81.6937 1.1407 'International Tables Vol C 4.2.6.8 and 6.1.1.4'

loop_
_citation_id
_citation_doi
_citation_year
1 10.3390/antibiotics12010009 2023

loop_
_geom_angle_atom_site_label_1
_geom_angle_site_symmetry_1
_geom_angle_atom_site_label_2
_geom_angle_site_symmetry_2
_geom_angle_atom_site_label_3
_geom_angle_site_symmetry_3
_geom_angle
_geom_angle_publ_flag
O1 . C2 . N3 . 125.42(16) yes
O1 . C2 . C13 . 128.13(16) yes
N3 . C2 . C13 . 106.44(13) yes
C2 . N3 . C4 . 122.16(14) yes
C2 . N3 . C7 . 111.63(13) yes
C4 . N3 . C7 . 111.34(13) yes
N3 . C4 . C5 . 103.85(13) yes
N3 . C4 . H41 . 108.4 no
C5 . C4 . H41 . 112.3 no
N3 . C4 . H42 . 110.1 no
C5 . C4 . H42 . 110.9 no
H41 . C4 . H42 . 111.1 no
C4 . C5 . C6 . 104.94(13) yes
C4 . C5 . H52 . 110.5 no
C6 . C5 . H52 . 112.6 no
C4 . C5 . H51 . 109.3 no
C6 . C5 . H51 . 109.1 no
H52 . C5 . H51 . 110.2 no
C5 . C6 . C7 . 101.44(13) yes
C5 . C6 . C21 . 111.55(14) yes
C7 . C6 . C21 . 110.03(13) yes
C5 . C6 . H61 . 113.1 no
C7 . C6 . H61 . 110.4 no
C21 . C6 . H61 . 110.0 no
C6 . C7 . N3 . 102.08(12) yes
C6 . C7 . C8 . 117.99(13) yes
N3 . C7 . C8 . 102.81(12) yes
C6 . C7 . O31 . 106.91(13) yes
N3 . C7 . O31 . 113.60(13) yes
C8 . C7 . O31 . 113.07(13) yes
C7 . C8 . C9 . 129.27(14) yes
C7 . C8 . C13 . 109.25(13) yes
C9 . C8 . C13 . 121.49(15) yes
C8 . C9 . C10 . 117.23(15) yes
C8 . C9 . H91 . 121.9 no
C10 . C9 . H91 . 120.9 no
C9 . C10 . C11 . 121.40(16) yes
C9 . C10 . H101 . 118.9 no
C11 . C10 . H101 . 119.7 no
C10 . C11 . C12 . 121.02(16) yes
C10 . C11 . H111 . 119.9 no
C12 . C11 . H111 . 119.1 no
C11 . C12 . C13 . 117.66(16) yes
C11 . C12 . H121 . 121.0 no
C13 . C12 . H121 . 121.4 no
C2 . C13 . C8 . 108.67(14) yes
C2 . C13 . C12 . 130.14(15) yes
C8 . C13 . C12 . 121.18(15) yes
C6 . C21 . O22 . 124.25(15) yes
C6 . C21 . O23 . 112.22(13) yes
O22 . C21 . O23 . 123.52(16) yes
C21 . O23 . C24 . 115.21(13) yes
O23 . C24 . H241 . 106.6 no
O23 . C24 . H243 . 108.1 no
H241 . C24 . H243 . 110.7 no
O23 . C24 . H242 . 109.6 no
H241 . C24 . H242 . 112.0 no
H243 . C24 . H242 . 109.7 no
C7 . O31 . Si32 . 128.83(10) yes
O31 . Si32 . C33 . 109.21(9) yes
O31 . Si32 . C34 . 112.06(8) yes
C33 . Si32 . C34 . 109.73(11) yes
O31 . Si32 . C35 . 102.72(7) yes
C33 . Si32 . C35 . 111.15(9) yes
C34 . Si32 . C35 . 111.80(11) yes
Si32 . C33 . H331 . 109.5 no
Si32 . C33 . H332 . 106.1 no
H331 . C33 . H332 . 111.2 no
Si32 . C33 . H333 . 109.5 no
H331 . C33 . H333 . 110.2 no
H332 . C33 . H333 . 110.4 no
Si32 . C34 . H342 . 109.7 no
Si32 . C34 . H341 . 110.2 no
H342 . C34 . H341 . 108.8 no
Si32 . C34 . H343 . 111.6 no
H342 . C34 . H343 . 107.6 no
H341 . C34 . H343 . 108.8 no
Si32 . C35 . C36 . 109.56(13) yes
Si32 . C35 . C37 . 110.05(14) yes
C36 . C35 . C37 . 108.60(19) yes
Si32 . C35 . C38 . 110.53(14) yes
C36 . C35 . C38 . 108.57(18) yes
C37 . C35 . C38 . 109.51(18) yes
C35 . C36 . H362 . 110.1 no
C35 . C36 . H361 . 109.4 no
H362 . C36 . H361 . 108.9 no
C35 . C36 . H363 . 110.8 no
H362 . C36 . H363 . 109.0 no
H361 . C36 . H363 . 108.6 no
C35 . C37 . H372 . 109.0 no
C35 . C37 . H371 . 111.8 no
H372 . C37 . H371 . 108.6 no
C35 . C37 . H373 . 110.2 no
H372 . C37 . H373 . 108.0 no
H371 . C37 . H373 . 109.3 no
C35 . C38 . H382 . 110.3 no
C35 . C38 . H381 . 111.1 no
H382 . C38 . H381 . 109.4 no
C35 . C38 . H383 . 109.9 no
H382 . C38 . H383 . 108.5 no
H381 . C38 . H383 . 107.5 no

loop_
_geom_bond_atom_site_label_1
_geom_bond_site_symmetry_1
_geom_bond_atom_site_label_2
_geom_bond_site_symmetry_2
_geom_bond_distance
_geom_bond_publ_flag
O1 . C2 . 1.219(2) yes
C2 . N3 . 1.381(2) yes
C2 . C13 . 1.488(2) yes
N3 . C4 . 1.477(2) yes
N3 . C7 . 1.4721(19) yes
C4 . C5 . 1.542(3) yes
C4 . H41 . 0.982 no
C4 . H42 . 0.973 no
C5 . C6 . 1.539(2) yes
C5 . H52 . 0.973 no
C5 . H51 . 0.956 no
C6 . C7 . 1.548(2) yes
C6 . C21 . 1.515(2) yes
C6 . H61 . 0.951 no
C7 . C8 . 1.506(2) yes
C7 . O31 . 1.4016(19) yes
C8 . C9 . 1.387(2) yes
C8 . C13 . 1.387(2) yes
C9 . C10 . 1.390(2) yes
C9 . H91 . 0.916 no
C10 . C11 . 1.390(3) yes
C10 . H101 . 0.937 no
C11 . C12 . 1.388(3) yes
C11 . H111 . 0.954 no
C12 . C13 . 1.386(2) yes
C12 . H121 . 0.947 no
C21 . O22 . 1.202(2) yes
C21 . O23 . 1.3340(19) yes
O23 . C24 . 1.449(2) yes
C24 . H241 . 0.957 no
C24 . H243 . 0.959 no
C24 . H242 . 0.954 no
O31 . Si32 . 1.6649(12) yes
Si32 . C33 . 1.861(2) yes
Si32 . C34 . 1.862(2) yes
Si32 . C35 . 1.8827(19) yes
C33 . H331 . 0.961 no
C33 . H332 . 0.957 no
C33 . H333 . 0.968 no
C34 . H342 . 0.934 no
C34 . H341 . 0.961 no
C34 . H343 . 0.960 no
C35 . C36 . 1.535(3) yes
C35 . C37 . 1.536(3) yes
C35 . C38 . 1.533(2) yes
C36 . H362 . 0.956 no
C36 . H361 . 0.971 no
C36 . H363 . 0.970 no
C37 . H372 . 0.963 no
C37 . H371 . 0.978 no
C37 . H373 . 0.973 no
C38 . H382 . 0.974 no
C38 . H381 . 0.965 no
C38 . H383 . 0.966 no

loop_
_geom_hbond_atom_site_label_D
_geom_hbond_site_symmetry_D
_geom_hbond_atom_site_label_H
_geom_hbond_site_symmetry_H
_geom_hbond_atom_site_label_A
_geom_hbond_site_symmetry_A
_geom_hbond_angle_DHA
_geom_hbond_distance_DH
_geom_hbond_distance_HA
_geom_hbond_distance_DA
_geom_hbond_publ_flag
C9 . H91 . O1 1_545 176 0.92 2.45 3.365(3) yes
C10 . H101 . O22 1_445 155 0.94 2.46 3.328(3) yes
C24 . H241 . O23 2_656 158 0.96 2.57 3.482(3) yes
C24 . H242 . O22 2_666 158 0.95 2.57 3.477(3) yes
